data_7042306
loop_
_publ_author_name
'Nimthong-Rold\'an, Arunpatcha'
'Guillet, Jesse L.'
'McNeely, James'
'Ozumerzifon, Tarik J.'
'Shores, Matthew P.'
'Golen, James A.'
'Rheingold, Arnold L.'
'Doerrer, Linda H.'

_publ_section_title
;
 Quasi-1D chains of dinickel lantern complexes and their magnetic
 properties.
;
_journal_issue 17
_journal_name_full 'Dalton transactions (Cambridge, England : 2003)'
_journal_page_first 5546
_journal_page_last 5557
_journal_paper_doi 10.1039/c6dt04535a
_journal_volume 46
_journal_year 2017
_chemical_formula_moiety 'C70 H66 N2 Ni4 O8 S8, 0.582(C H2 Cl2)'
_chemical_formula_sum 'C70.58 H67.16 Cl1.16 N2 Ni4 O8 S8'
_chemical_formula_weight 1603.72
_space_group_crystal_system triclinic
_space_group_IT_number 2
_space_group_name_Hall '-P 1'
_space_group_name_H-M_alt 'P -1'
_symmetry_space_group_name_Hall '-P 1'
_symmetry_space_group_name_H-M 'P -1'
_atom_sites_solution_hydrogens geom
_atom_sites_solution_primary direct
_atom_sites_solution_secondary difmap
_audit_creation_method SHELXL-2014/7
_audit_update_record
;
2017-01-30 deposited with the CCDC.
2017-02-17 downloaded from the CCDC.
;
_cell_angle_alpha 82.221(2)
_cell_angle_beta 71.5160(10)
_cell_angle_gamma 88.952(2)
_cell_formula_units_Z 1
_cell_length_a 10.9952(5)
_cell_length_b 11.5241(6)
_cell_length_c 14.5257(6)
_cell_measurement_reflns_used 6737
_cell_measurement_temperature 100(2)
_cell_measurement_theta_max 28.250
_cell_measurement_theta_min 2.478
_cell_volume 1728.94(14)
_computing_cell_refinement 'SAINT v8.34A (Bruker, 2013)'
_computing_data_collection 'APEX2 v2013.6-2 (Bruker, 2013)'
_computing_data_reduction 'SAINT v8.34A (Bruker, 2013)'
_computing_structure_refinement 'SHELXL-2014/7 (Sheldrick, 2014)'
_computing_structure_solution 'XT (Sheldrick, 2008)'
_diffrn_ambient_temperature 100(2)
_diffrn_detector 'Bruker APEX CCD'
_diffrn_detector_area_resol_mean 8.0
_diffrn_detector_type 'CCD Area Detector'
_diffrn_measured_fraction_theta_full 0.995
_diffrn_measured_fraction_theta_max 0.991
_diffrn_measurement_device 'Kappa Four-Circle Diffractometer'
_diffrn_measurement_device_type 'Bruker APEX-II CCD'
_diffrn_measurement_method '\f and \w scans'
_diffrn_radiation_type MoK\a
_diffrn_radiation_wavelength 0.71073
_diffrn_reflns_av_R_equivalents 0.0424
_diffrn_reflns_av_unetI/netI 0.0502
_diffrn_reflns_Laue_measured_fraction_full 0.995
_diffrn_reflns_Laue_measured_fraction_max 0.991
_diffrn_reflns_limit_h_max 12
_diffrn_reflns_limit_h_min -14
_diffrn_reflns_limit_k_max 15
_diffrn_reflns_limit_k_min -15
_diffrn_reflns_limit_l_max 13
_diffrn_reflns_limit_l_min -19
_diffrn_reflns_number 27583
_diffrn_reflns_point_group_measured_fraction_full 0.995
_diffrn_reflns_point_group_measured_fraction_max 0.991
_diffrn_reflns_theta_full 25.242
_diffrn_reflns_theta_max 28.326
_diffrn_reflns_theta_min 2.478
_diffrn_source 'sealed tube'
_diffrn_source_type fine-focus
_exptl_absorpt_coefficient_mu 1.416
_exptl_absorpt_correction_T_max 0.2627
_exptl_absorpt_correction_T_min 0.2169
_exptl_absorpt_correction_type multi-scan
_exptl_absorpt_process_details
;
SADABS-2014/5 (Bruker,2014/5) was used for absorption correction.
wR2(int) was 0.0586 before and 0.0453 after correction.
The Ratio of minimum to maximum transmission is 0.8257.
The \l/2 correction factor is 0.00150.
;
_exptl_crystal_colour red
_exptl_crystal_density_diffrn 1.540
_exptl_crystal_description block
_exptl_crystal_F_000 828.4
_exptl_crystal_size_max 0.300
_exptl_crystal_size_mid 0.130
_exptl_crystal_size_min 0.100
_refine_diff_density_max 0.431
_refine_diff_density_min -0.556
_refine_diff_density_rms 0.075
_refine_ls_extinction_method none
_refine_ls_goodness_of_fit_ref 1.021
_refine_ls_hydrogen_treatment constr
_refine_ls_matrix_type full
_refine_ls_number_parameters 603
_refine_ls_number_reflns 8545
_refine_ls_number_restraints 542
_refine_ls_restrained_S_all 1.008
_refine_ls_R_factor_all 0.0535
_refine_ls_R_factor_gt 0.0336
_refine_ls_shift/su_max 0.002
_refine_ls_shift/su_mean 0.000
_refine_ls_structure_factor_coef Fsqd
_refine_ls_weighting_details 'w=1/[\s^2^(Fo^2^)+(0.0245P)^2^+0.7037P] where P=(Fo^2^+2Fc^2^)/3'
_refine_ls_weighting_scheme calc
_refine_ls_wR_factor_gt 0.0662
_refine_ls_wR_factor_ref 0.0732
_reflns_Friedel_coverage 0.000
_reflns_number_gt 6551
_reflns_number_total 8545
_reflns_threshold_expression 'I > 2\s(I)'
_cod_data_source_file c6dt04535a2.cif
_cod_data_source_block Compound_5
_cod_depositor_comments 'Adding full bibliography for 7042304--7042307.cif.'
_cod_database_code 7042306
_shelx_shelxl_version_number 2014/7
_shelx_space_group_comment
;
The symmetry employed for this shelxl refinement is uniquely defined
by the following loop, which should always be used as a source of
symmetry information in preference to the above space-group names.
They are only intended as comments.
;
_shelx_estimated_absorpt_t_min 0.676
_shelx_estimated_absorpt_t_max 0.871

loop_
_space_group_symop_operation_xyz
'x, y, z'
'-x, -y, -z'

loop_
_atom_site_label
_atom_site_type_symbol
_atom_site_fract_x
_atom_site_fract_y
_atom_site_fract_z
_atom_site_U_iso_or_equiv
_atom_site_adp_type
_atom_site_occupancy
_atom_site_site_symmetry_order
_atom_site_calc_flag
_atom_site_refinement_flags_posn
_atom_site_refinement_flags_adp
_atom_site_refinement_flags_occupancy
_atom_site_disorder_assembly
_atom_site_disorder_group
Ni2 Ni 0.24539(2) 0.36321(2) 0.27224(2) 0.01312(7) Uani 1 1 d . . . . .
Ni1 Ni 0.33058(2) 0.46767(2) 0.09500(2) 0.01516(7) Uani 1 1 d . . . . .
C1 C 0.2266(3) 0.2082(2) 0.13258(19) 0.0177(4) Uani 0.9182(11) 1 d D . P A 1
S1 S 0.33228(7) 0.29695(5) 0.03903(4) 0.02233(16) Uani 0.9182(11) 1 d D . P A 1
S2 S 0.52985(6) 0.44028(6) 0.10051(5) 0.01450(14) Uani 0.9182(11) 1 d D . P A 1
C8 C 0.5187(3) 0.3209(2) 0.18826(18) 0.0139(4) Uani 0.9182(11) 1 d D . P A 1
S3 S 0.32894(6) 0.63808(5) 0.14588(4) 0.01734(14) Uani 0.9182(11) 1 d D U P A 1
O3 O 0.31101(16) 0.50498(13) 0.31270(12) 0.0150(3) Uani 0.9182(11) 1 d D U P A 1
C15 C 0.3265(3) 0.6061(2) 0.26460(17) 0.0154(5) Uani 0.9182(11) 1 d D U P A 1
C16 C 0.3438(6) 0.7062(3) 0.3154(2) 0.0197(6) Uani 0.9182(11) 1 d D U P A 1
C17 C 0.3022(4) 0.6930(3) 0.4167(2) 0.0265(7) Uani 0.9182(11) 1 d D U P A 1
H17 H 0.2613 0.6215 0.4526 0.032 Uiso 0.9182(11) 1 calc R U P A 1
C18 C 0.3191(5) 0.7827(3) 0.4669(3) 0.0367(9) Uani 0.9182(11) 1 d D U P A 1
H18 H 0.2908 0.7721 0.5365 0.044 Uiso 0.9182(11) 1 calc R U P A 1
C19 C 0.3773(6) 0.8874(3) 0.4151(3) 0.0433(10) Uani 0.9182(11) 1 d D U P A 1
H19 H 0.3902 0.9487 0.4490 0.052 Uiso 0.9182(11) 1 calc R U P A 1
C20 C 0.4164(4) 0.9025(4) 0.3142(4) 0.0554(13) Uani 0.9182(11) 1 d D U P A 1
H20 H 0.4552 0.9749 0.2786 0.066 Uiso 0.9182(11) 1 calc R U P A 1
C21 C 0.3997(4) 0.8127(3) 0.2641(3) 0.0425(11) Uani 0.9182(11) 1 d D U P A 1
H21 H 0.4266 0.8242 0.1945 0.051 Uiso 0.9182(11) 1 calc R U P A 1
C22 C 0.0387(3) 0.4803(2) 0.21413(19) 0.0166(5) Uani 0.9182(11) 1 d D . P A 1
S4 S 0.13001(6) 0.49176(6) 0.09275(4) 0.02101(16) Uani 0.9182(11) 1 d D . P A 1
O1 O 0.17850(16) 0.23017(14) 0.21852(11) 0.0166(4) Uani 0.9182(11) 1 d D . P A 1
O2 O 0.41364(14) 0.27936(13) 0.24601(11) 0.0144(3) Uani 0.9182(11) 1 d D . P A 1
O4 O 0.07888(18) 0.44475(15) 0.28420(14) 0.0172(4) Uani 0.9182(11) 1 d D . P A 1
N1 N 0.18762(16) 0.28277(14) 0.42043(12) 0.0142(4) Uani 1 1 d . . . . .
C2 C 0.1920(2) 0.09437(19) 0.10940(16) 0.0211(5) Uani 0.582(3) 1 d D U P A 1
C3 C 0.1684(18) 0.0001(9) 0.1841(8) 0.0157(15) Uani 0.582(3) 1 d D U P A 1
H3 H 0.1736 0.0099 0.2466 0.019 Uiso 0.582(3) 1 calc R U P A 1
C4 C 0.1372(19) -0.1081(11) 0.1657(9) 0.0213(16) Uani 0.582(3) 1 d D U P A 1
H4 H 0.1290 -0.1750 0.2134 0.026 Uiso 0.582(3) 1 calc R U P A 1
C5 C 0.1180(8) -0.1190(7) 0.0775(6) 0.0298(17) Uani 0.582(3) 1 d D U P A 1
H5 H 0.0939 -0.1930 0.0659 0.036 Uiso 0.582(3) 1 calc R U P A 1
C6 C 0.1337(5) -0.0222(5) 0.0056(5) 0.0312(12) Uani 0.582(3) 1 d D U P A 1
H6 H 0.1209 -0.0304 -0.0549 0.037 Uiso 0.582(3) 1 calc R U P A 1
C7 C 0.1681(5) 0.0859(5) 0.0226(4) 0.0250(12) Uani 0.582(3) 1 d D U P A 1
H7 H 0.1751 0.1533 -0.0246 0.030 Uiso 0.582(3) 1 calc R U P A 1
C2' C 0.1920(2) 0.09437(19) 0.10940(16) 0.0211(5) Uani 0.418(3) 1 d D U P A 2
C3' C 0.156(3) -0.0066(13) 0.1780(12) 0.020(2) Uani 0.418(3) 1 d D U P A 2
H3' H 0.1508 -0.0015 0.2439 0.024 Uiso 0.418(3) 1 calc R U P A 2
C4' C 0.128(3) -0.1129(14) 0.1551(12) 0.022(2) Uani 0.418(3) 1 d D U P A 2
H4' H 0.0951 -0.1759 0.2061 0.026 Uiso 0.418(3) 1 calc R U P A 2
C5' C 0.1480(11) -0.1294(10) 0.0596(8) 0.0239(18) Uani 0.418(3) 1 d D U P A 2
H5' H 0.1326 -0.2041 0.0440 0.029 Uiso 0.418(3) 1 calc R U P A 2
C6' C 0.1902(7) -0.0358(7) -0.0130(6) 0.0269(15) Uani 0.418(3) 1 d D U P A 2
H6' H 0.2016 -0.0450 -0.0792 0.032 Uiso 0.418(3) 1 calc R U P A 2
C7' C 0.2162(8) 0.0718(7) 0.0100(6) 0.0263(16) Uani 0.418(3) 1 d D U P A 2
H7' H 0.2515 0.1334 -0.0420 0.032 Uiso 0.418(3) 1 calc R U P A 2
C9 C 0.63830(19) 0.26614(17) 0.19953(14) 0.0136(4) Uani 1 1 d . . . . .
C10 C 0.6263(2) 0.17389(18) 0.27461(15) 0.0188(5) Uani 1 1 d . . . . .
H10 H 0.5434 0.1477 0.3168 0.023 Uiso 1 1 calc R U . . .
C11 C 0.7338(2) 0.11994(19) 0.28837(16) 0.0218(5) Uani 1 1 d . . . . .
H11 H 0.7246 0.0563 0.3392 0.026 Uiso 1 1 calc R U . . .
C12 C 0.8549(2) 0.15879(19) 0.22800(16) 0.0216(5) Uani 1 1 d . . . . .
H12 H 0.9288 0.1224 0.2379 0.026 Uiso 1 1 calc R U . . .
C13 C 0.8683(2) 0.25058(19) 0.15320(17) 0.0229(5) Uani 1 1 d . . . . .
H13 H 0.9513 0.2774 0.1119 0.027 Uiso 1 1 calc R U . . .
C14 C 0.7605(2) 0.30343(18) 0.13853(15) 0.0177(4) Uani 1 1 d . . . . .
H14 H 0.7700 0.3656 0.0864 0.021 Uiso 1 1 calc R U . . .
C23 C -0.0997(2) 0.50825(18) 0.23865(16) 0.0177(4) Uani 1 1 d . . . . .
C24 C -0.1841(2) 0.45369(19) 0.32650(16) 0.0211(5) Uani 1 1 d . . . . .
H24 H -0.1523 0.4007 0.3690 0.025 Uiso 1 1 calc R U . . .
C25 C -0.3137(2) 0.4760(2) 0.35242(17) 0.0259(5) Uani 1 1 d . . . . .
H25 H -0.3708 0.4379 0.4122 0.031 Uiso 1 1 calc R U . . .
C26 C -0.3597(2) 0.5536(2) 0.29120(18) 0.0281(6) Uani 1 1 d . . . . .
H26 H -0.4487 0.5692 0.3091 0.034 Uiso 1 1 calc R U . . .
C27 C -0.2773(2) 0.6087(2) 0.20414(18) 0.0295(6) Uani 1 1 d . . . . .
H27 H -0.3099 0.6623 0.1626 0.035 Uiso 1 1 calc R U . . .
C28 C -0.1475(2) 0.5865(2) 0.17691(17) 0.0241(5) Uani 1 1 d . . . . .
H28 H -0.0911 0.6243 0.1166 0.029 Uiso 1 1 calc R U . . .
C29 C 0.1539(2) 0.15692(18) 0.42760(16) 0.0256(5) Uani 1 1 d . . . . .
H29A H 0.2312 0.1154 0.3935 0.031 Uiso 1 1 calc R U . . .
H29B H 0.0892 0.1495 0.3942 0.031 Uiso 1 1 calc R U . . .
C30 C 0.0999(2) 0.0986(2) 0.53498(16) 0.0257(5) Uani 1 1 d . . . . .
H30A H 0.0072 0.0805 0.5516 0.031 Uiso 1 1 calc R U . . .
H30B H 0.1440 0.0243 0.5441 0.031 Uiso 1 1 calc R U . . .
C31 C 0.2935(2) 0.2916(2) 0.46315(16) 0.0268(5) Uani 1 1 d . . . . .
H31A H 0.3083 0.3748 0.4677 0.032 Uiso 1 1 calc R U . . .
H31B H 0.3734 0.2631 0.4191 0.032 Uiso 1 1 calc R U . . .
C32 C 0.2627(2) 0.2201(2) 0.56540(16) 0.0244(5) Uani 1 1 d . . . . .
H32A H 0.3169 0.1503 0.5622 0.029 Uiso 1 1 calc R U . . .
H32B H 0.2808 0.2683 0.6113 0.029 Uiso 1 1 calc R U . . .
C33 C 0.0748(2) 0.3396(2) 0.48243(15) 0.0260(5) Uani 1 1 d . . . . .
H33A H -0.0001 0.3274 0.4607 0.031 Uiso 1 1 calc R U . . .
H33B H 0.0926 0.4250 0.4737 0.031 Uiso 1 1 calc R U . . .
C34 C 0.0420(2) 0.2909(2) 0.59150(16) 0.0269(5) Uani 1 1 d . . . . .
H34A H 0.0618 0.3510 0.6277 0.032 Uiso 1 1 calc R U . . .
H34B H -0.0506 0.2701 0.6195 0.032 Uiso 1 1 calc R U . . .
C35 C 0.1212(2) 0.18221(19) 0.60161(15) 0.0202(5) Uani 1 1 d . . . . .
H35 H 0.0955 0.1438 0.6712 0.024 Uiso 1 1 calc R U . . .
C1' C 0.2281(18) 0.2119(13) 0.1353(13) 0.0177(4) Uani 0.0818(11) 1 d D . P A 2
S1' S 0.2499(7) 0.3397(6) 0.0514(5) 0.0166(15) Uani 0.0818(11) 1 d D . P A 2
C8' C 0.525(3) 0.3314(19) 0.1934(12) 0.0139(4) Uani 0.0818(11) 1 d D . P A 2
S2' S 0.5178(7) 0.3916(7) 0.0805(6) 0.0134(15) Uani 0.0818(11) 1 d D . P A 2
S3' S 0.4047(7) 0.6267(5) 0.1611(5) 0.0145(14) Uani 0.0818(11) 1 d D U P A 2
O3' O 0.2532(17) 0.5264(15) 0.3310(13) 0.0150(3) Uani 0.0818(11) 1 d D U P A 2
C15' C 0.322(3) 0.613(2) 0.2833(12) 0.0154(5) Uani 0.0818(11) 1 d D U P A 2
C16' C 0.343(8) 0.717(4) 0.327(2) 0.025(3) Uani 0.0818(11) 1 d D U P A 2
C17' C 0.316(6) 0.712(4) 0.427(2) 0.028(3) Uani 0.0818(11) 1 d D U P A 2
H17' H 0.2858 0.6419 0.4700 0.033 Uiso 0.0818(11) 1 calc R U P A 2
C18' C 0.335(6) 0.813(4) 0.463(3) 0.033(3) Uani 0.0818(11) 1 d D U P A 2
H18' H 0.3038 0.8163 0.5311 0.040 Uiso 0.0818(11) 1 calc R U P A 2
C19' C 0.397(8) 0.910(4) 0.400(4) 0.042(3) Uani 0.0818(11) 1 d D U P A 2
H19' H 0.3976 0.9833 0.4235 0.051 Uiso 0.0818(11) 1 calc R U P A 2
C20' C 0.458(5) 0.900(4) 0.303(4) 0.043(3) Uani 0.0818(11) 1 d D U P A 2
H20' H 0.5177 0.9591 0.2621 0.052 Uiso 0.0818(11) 1 calc R U P A 2
C21' C 0.432(5) 0.802(3) 0.265(3) 0.036(3) Uani 0.0818(11) 1 d D U P A 2
H21' H 0.4731 0.7937 0.1987 0.043 Uiso 0.0818(11) 1 calc R U P A 2
S4' S 0.1436(6) 0.5685(5) 0.1327(5) 0.0151(15) Uani 0.0818(11) 1 d D . P A 2
C22' C 0.033(3) 0.4820(19) 0.2252(14) 0.0166(5) Uani 0.0818(11) 1 d D . P A 2
O1' O 0.2439(19) 0.2223(17) 0.2181(12) 0.0166(4) Uani 0.0818(11) 1 d D . P A 2
O2' O 0.4368(16) 0.3392(15) 0.2724(13) 0.0144(3) Uani 0.0818(11) 1 d D . P A 2
O4' O 0.067(2) 0.4009(19) 0.2779(19) 0.0172(4) Uani 0.0818(11) 1 d D . P A 2
C38 C 0.4733(8) -0.0597(7) 0.0215(6) 0.028(2) Uani 0.2910(15) 1 d D . P A -1
H38A H 0.3830 -0.0730 0.0639 0.034 Uiso 0.2910(15) 1 calc R U P A -1
H38B H 0.5221 -0.1289 0.0360 0.034 Uiso 0.2910(15) 1 calc R U P A -1
Cl1 Cl 0.4792(3) -0.0463(3) -0.1015(2) 0.0383(8) Uani 0.2910(15) 1 d D . P A -1
Cl2 Cl 0.5356(4) 0.0630(4) 0.0494(4) 0.0759(16) Uani 0.2910(15) 1 d D . P A -1

loop_
_atom_site_aniso_label
_atom_site_aniso_U_11
_atom_site_aniso_U_22
_atom_site_aniso_U_33
_atom_site_aniso_U_23
_atom_site_aniso_U_13
_atom_site_aniso_U_12
Ni2 0.01109(13) 0.01449(13) 0.01252(14) 0.00153(10) -0.00331(10) -0.00088(10)
Ni1 0.01355(14) 0.01576(14) 0.01431(14) 0.00260(10) -0.00363(11) -0.00168(10)
C1 0.0193(11) 0.0189(11) 0.0159(11) 0.0029(9) -0.0093(9) -0.0021(9)
S1 0.0334(4) 0.0181(3) 0.0120(3) -0.0002(2) -0.0025(3) -0.0106(3)
S2 0.0132(3) 0.0126(3) 0.0149(3) 0.0031(3) -0.0026(2) -0.0005(3)
C8 0.0169(11) 0.0124(10) 0.0128(10) -0.0022(8) -0.0048(9) -0.0006(8)
S3 0.0196(3) 0.0130(3) 0.0180(3) 0.0005(2) -0.0051(3) 0.0024(2)
O3 0.0139(9) 0.0143(8) 0.0171(8) -0.0016(6) -0.0053(7) -0.0013(6)
C15 0.0109(9) 0.0140(10) 0.0216(12) -0.0022(9) -0.0059(10) 0.0009(8)
C16 0.0169(12) 0.0126(13) 0.0338(15) -0.0058(11) -0.0132(13) 0.0035(11)
C17 0.0304(18) 0.0201(16) 0.0336(16) -0.0100(12) -0.0138(13) -0.0030(12)
C18 0.045(2) 0.027(2) 0.0457(17) -0.0194(15) -0.0189(15) -0.0007(17)
C19 0.055(3) 0.022(2) 0.066(2) -0.021(2) -0.030(2) 0.0015(18)
C20 0.076(3) 0.0235(15) 0.071(2) -0.0050(16) -0.028(2) -0.016(2)
C21 0.056(3) 0.0239(16) 0.0510(18) 0.0001(14) -0.0233(17) -0.0127(17)
C22 0.0151(11) 0.0174(10) 0.0177(12) 0.0007(9) -0.0066(10) -0.0017(8)
S4 0.0155(3) 0.0316(4) 0.0146(3) 0.0051(3) -0.0059(2) -0.0040(2)
O1 0.0168(9) 0.0197(8) 0.0134(8) 0.0010(6) -0.0058(7) -0.0042(7)
O2 0.0130(8) 0.0158(8) 0.0130(8) 0.0006(6) -0.0030(6) -0.0013(6)
O4 0.0128(8) 0.0237(11) 0.0155(8) -0.0001(9) -0.0061(6) 0.0016(8)
N1 0.0128(9) 0.0154(8) 0.0144(9) 0.0001(7) -0.0052(7) -0.0017(7)
C2 0.0243(11) 0.0201(11) 0.0202(11) 0.0014(9) -0.0103(9) -0.0058(9)
C3 0.016(4) 0.014(2) 0.015(2) 0.000(2) -0.003(2) 0.003(2)
C4 0.022(3) 0.018(3) 0.021(3) 0.003(2) -0.006(2) 0.002(2)
C5 0.031(4) 0.019(2) 0.037(4) -0.011(2) -0.005(3) -0.008(2)
C6 0.037(3) 0.033(2) 0.028(3) -0.0082(19) -0.013(2) -0.008(3)
C7 0.028(3) 0.023(2) 0.025(2) 0.0032(18) -0.012(2) -0.005(2)
C2' 0.0243(11) 0.0201(11) 0.0202(11) 0.0014(9) -0.0103(9) -0.0058(9)
C3' 0.020(4) 0.021(3) 0.017(3) -0.001(3) -0.005(3) 0.001(3)
C4' 0.023(4) 0.012(3) 0.027(4) -0.002(3) -0.002(3) -0.002(3)
C5' 0.030(4) 0.019(3) 0.022(4) -0.005(3) -0.006(3) -0.002(3)
C6' 0.038(4) 0.025(3) 0.020(3) -0.005(2) -0.011(3) -0.013(3)
C7' 0.035(4) 0.024(3) 0.022(3) 0.004(2) -0.014(3) -0.011(3)
C9 0.0155(10) 0.0125(9) 0.0132(10) -0.0019(8) -0.0050(8) 0.0003(8)
C10 0.0177(11) 0.0191(11) 0.0183(11) 0.0013(9) -0.0053(9) -0.0010(9)
C11 0.0244(12) 0.0205(11) 0.0217(12) 0.0018(9) -0.0111(10) 0.0037(9)
C12 0.0187(11) 0.0206(11) 0.0293(13) -0.0067(10) -0.0122(10) 0.0073(9)
C13 0.0128(11) 0.0247(12) 0.0284(13) -0.0042(10) -0.0024(9) 0.0008(9)
C14 0.0177(11) 0.0167(10) 0.0159(11) 0.0015(8) -0.0026(9) -0.0001(8)
C23 0.0150(11) 0.0197(11) 0.0212(11) -0.0039(9) -0.0092(9) 0.0002(8)
C24 0.0164(11) 0.0280(12) 0.0206(12) -0.0041(9) -0.0082(9) 0.0039(9)
C25 0.0151(11) 0.0371(14) 0.0259(13) -0.0092(11) -0.0048(10) 0.0004(10)
C26 0.0166(12) 0.0389(14) 0.0361(14) -0.0159(12) -0.0147(11) 0.0082(10)
C27 0.0287(14) 0.0315(13) 0.0363(15) -0.0060(11) -0.0214(12) 0.0082(11)
C28 0.0233(12) 0.0271(12) 0.0253(13) -0.0021(10) -0.0130(10) 0.0030(10)
C29 0.0453(15) 0.0156(11) 0.0166(12) 0.0038(9) -0.0126(11) -0.0070(10)
C30 0.0361(14) 0.0231(12) 0.0175(12) 0.0064(9) -0.0111(10) -0.0113(10)
C31 0.0191(12) 0.0412(15) 0.0210(12) 0.0061(10) -0.0115(10) -0.0057(10)
C32 0.0253(12) 0.0281(12) 0.0215(12) 0.0039(10) -0.0126(10) -0.0033(10)
C33 0.0253(13) 0.0303(13) 0.0167(12) 0.0011(10) -0.0011(10) 0.0100(10)
C34 0.0277(13) 0.0332(13) 0.0159(12) -0.0020(10) -0.0023(10) 0.0059(10)
C35 0.0245(12) 0.0224(11) 0.0125(11) 0.0037(9) -0.0065(9) -0.0025(9)
C1' 0.0193(11) 0.0189(11) 0.0159(11) 0.0029(9) -0.0093(9) -0.0021(9)
S1' 0.014(3) 0.021(3) 0.015(3) -0.005(3) -0.003(3) 0.005(3)
C8' 0.0169(11) 0.0124(10) 0.0128(10) -0.0022(8) -0.0048(9) -0.0006(8)
S2' 0.007(3) 0.014(4) 0.017(4) 0.002(3) -0.002(3) -0.004(3)
S3' 0.016(3) 0.012(3) 0.018(3) -0.006(2) -0.006(2) -0.001(2)
O3' 0.0139(9) 0.0143(8) 0.0171(8) -0.0016(6) -0.0053(7) -0.0013(6)
C15' 0.0109(9) 0.0140(10) 0.0216(12) -0.0022(9) -0.0059(10) 0.0009(8)
C16' 0.027(4) 0.016(4) 0.036(4) -0.007(4) -0.015(4) -0.003(4)
C17' 0.032(5) 0.019(5) 0.038(5) -0.011(5) -0.016(5) -0.003(5)
C18' 0.043(5) 0.020(5) 0.046(5) -0.020(5) -0.022(5) -0.004(5)
C19' 0.054(5) 0.022(5) 0.058(5) -0.013(5) -0.024(5) -0.005(5)
C20' 0.054(5) 0.022(5) 0.060(5) -0.010(5) -0.023(5) -0.008(5)
C21' 0.044(5) 0.020(5) 0.049(5) -0.006(5) -0.020(5) -0.006(5)
S4' 0.021(3) 0.009(3) 0.017(3) -0.001(2) -0.009(3) -0.001(2)
C22' 0.0151(11) 0.0174(10) 0.0177(12) 0.0007(9) -0.0066(10) -0.0017(8)
O1' 0.0168(9) 0.0197(8) 0.0134(8) 0.0010(6) -0.0058(7) -0.0042(7)
O2' 0.0130(8) 0.0158(8) 0.0130(8) 0.0006(6) -0.0030(6) -0.0013(6)
O4' 0.0128(8) 0.0237(11) 0.0155(8) -0.0001(9) -0.0061(6) 0.0016(8)
C38 0.028(5) 0.039(5) 0.015(4) -0.003(4) -0.003(4) 0.009(4)
Cl1 0.0415(17) 0.0365(14) 0.0294(16) -0.0028(14) -0.0013(14) 0.0035(11)
Cl2 0.0365(18) 0.092(3) 0.095(3) -0.068(3) 0.009(3) -0.0165(18)

loop_
_atom_type_symbol
_atom_type_description
_atom_type_scat_dispersion_real
_atom_type_scat_dispersion_imag
_atom_type_scat_source
C C 0.0033 0.0016 'International Tables Vol C Tables 4.2.6.8 and 6.1.1.4'
H H 0.0000 0.0000 'International Tables Vol C Tables 4.2.6.8 and 6.1.1.4'
N N 0.0061 0.0033 'International Tables Vol C Tables 4.2.6.8 and 6.1.1.4'
Ni Ni 0.3393 1.1124 'International Tables Vol C Tables 4.2.6.8 and 6.1.1.4'
O O 0.0106 0.0060 'International Tables Vol C Tables 4.2.6.8 and 6.1.1.4'
S S 0.1246 0.1234 'International Tables Vol C Tables 4.2.6.8 and 6.1.1.4'
Cl Cl 0.1484 0.1585 'International Tables Vol C Tables 4.2.6.8 and 6.1.1.4'

loop_
_geom_angle_atom_site_label_1
_geom_angle_atom_site_label_2
_geom_angle_atom_site_label_3
_geom_angle
O1' Ni2 O4' 93.9(9)
O4 Ni2 O2 174.11(7)
O4 Ni2 O3 88.79(6)
O2 Ni2 O3 94.61(6)
O4 Ni2 O1 88.81(7)
O2 Ni2 O1 87.36(6)
O3 Ni2 O1 174.18(6)
O1' Ni2 O2' 92.1(8)
O4' Ni2 O2' 174.0(8)
O1' Ni2 N1 95.5(5)
O4' Ni2 N1 92.6(8)
O4 Ni2 N1 94.66(7)
O2 Ni2 N1 90.19(6)
O3 Ni2 N1 89.50(6)
O1 Ni2 N1 95.97(6)
O2' Ni2 N1 86.9(5)
O1' Ni2 O3' 178.2(8)
O4' Ni2 O3' 87.4(8)
O2' Ni2 O3' 86.6(7)
N1 Ni2 O3' 85.7(5)
O1' Ni2 Ni1 87.1(5)
O4' Ni2 Ni1 90.8(8)
O4 Ni2 Ni1 87.88(6)
O2 Ni2 Ni1 87.51(4)
O3 Ni2 Ni1 86.86(5)
O1 Ni2 Ni1 87.75(4)
O2' Ni2 Ni1 89.4(5)
N1 Ni2 Ni1 175.53(5)
O3' Ni2 Ni1 91.6(5)
S1' Ni1 S2' 98.9(3)
S3 Ni1 S1 178.35(2)
S3 Ni1 S4 90.19(3)
S1 Ni1 S4 89.25(3)
S3 Ni1 S2 90.22(3)
S1 Ni1 S2 90.38(3)
S4 Ni1 S2 178.59(3)
S1' Ni1 S4' 91.9(2)
S2' Ni1 S4' 168.2(3)
S1' Ni1 S3' 173.5(2)
S2' Ni1 S3' 86.5(3)
S4' Ni1 S3' 82.5(2)
S1' Ni1 Ni2 89.19(18)
S2' Ni1 Ni2 89.74(19)
S3 Ni1 Ni2 91.503(19)
S1 Ni1 Ni2 90.052(18)
S4 Ni1 Ni2 89.967(18)
S2 Ni1 Ni2 88.677(19)
S4' Ni1 Ni2 85.74(15)
S3' Ni1 Ni2 87.12(15)
O1 C1 C2 117.9(2)
O1 C1 S1 125.6(2)
C2 C1 S1 116.46(19)
C1 S1 Ni1 105.05(9)
C8 S2 Ni1 105.48(11)
O2 C8 C9 117.7(2)
O2 C8 S2 122.7(2)
C9 C8 S2 119.58(19)
C15 S3 Ni1 104.85(9)
C15 O3 Ni2 124.54(16)
O3 C15 C16 117.6(2)
O3 C15 S3 125.06(19)
C16 C15 S3 117.3(2)
C17 C16 C21 118.7(3)
C17 C16 C15 119.2(2)
C21 C16 C15 122.1(3)
C16 C17 C18 121.1(3)
C16 C17 H17 119.4
C18 C17 H17 119.4
C19 C18 C17 119.7(3)
C19 C18 H18 120.1
C17 C18 H18 120.1
C20 C19 C18 119.7(3)
C20 C19 H19 120.2
C18 C19 H19 120.2
C19 C20 C21 120.6(3)
C19 C20 H20 119.7
C21 C20 H20 119.7
C16 C21 C20 120.2(3)
C16 C21 H21 119.9
C20 C21 H21 119.9
O4 C22 C23 117.0(2)
O4 C22 S4 124.6(3)
C23 C22 S4 118.4(2)
C22 S4 Ni1 104.59(12)
C1 O1 Ni2 123.19(16)
C8 O2 Ni2 124.78(17)
C22 O4 Ni2 125.0(2)
C33 N1 C29 108.04(17)
C33 N1 C31 107.07(17)
C29 N1 C31 108.45(16)
C33 N1 Ni2 112.05(12)
C29 N1 Ni2 110.75(12)
C31 N1 Ni2 110.34(13)
C7 C2 C3 121.4(6)
C7 C2 C1 121.4(3)
C3 C2 C1 116.7(5)
C4 C3 C2 118.8(9)
C4 C3 H3 120.6
C2 C3 H3 120.6
C3 C4 C5 119.9(9)
C3 C4 H4 120.0
C5 C4 H4 120.0
C4 C5 C6 120.6(7)
C4 C5 H5 119.7
C6 C5 H5 119.7
C7 C6 C5 119.8(6)
C7 C6 H6 120.1
C5 C6 H6 120.1
C2 C7 C6 118.9(5)
C2 C7 H7 120.5
C6 C7 H7 120.5
C3' C2' C7' 113.0(8)
C3' C2' C1' 122.9(10)
C7' C2' C1' 123.0(7)
C4' C3' C2' 123.5(13)
C4' C3' H3' 118.3
C2' C3' H3' 118.3
C5' C4' C3' 121.1(13)
C5' C4' H4' 119.5
C3' C4' H4' 119.5
C4' C5' C6' 118.7(10)
C4' C5' H5' 120.6
C6' C5' H5' 120.6
C5' C6' C7' 120.3(8)
C5' C6' H6' 119.9
C7' C6' H6' 119.9
C6' C7' C2' 122.8(7)
C6' C7' H7' 118.6
C2' C7' H7' 118.6
C10 C9 C14 118.88(18)
C10 C9 C8' 119.7(7)
C14 C9 C8' 121.0(7)
C10 C9 C8 118.20(19)
C14 C9 C8 122.92(19)
C11 C10 C9 120.6(2)
C11 C10 H10 119.7
C9 C10 H10 119.7
C10 C11 C12 120.0(2)
C10 C11 H11 120.0
C12 C11 H11 120.0
C13 C12 C11 120.00(19)
C13 C12 H12 120.0
C11 C12 H12 120.0
C12 C13 C14 120.0(2)
C12 C13 H13 120.0
C14 C13 H13 120.0
C13 C14 C9 120.50(19)
C13 C14 H14 119.7
C9 C14 H14 119.7
C24 C23 C28 119.2(2)
C24 C23 C22' 113.8(8)
C28 C23 C22' 126.8(8)
C24 C23 C22 118.24(19)
C28 C23 C22 122.5(2)
C25 C24 C23 120.5(2)
C25 C24 H24 119.7
C23 C24 H24 119.7
C26 C25 C24 119.8(2)
C26 C25 H25 120.1
C24 C25 H25 120.1
C25 C26 C27 120.4(2)
C25 C26 H26 119.8
C27 C26 H26 119.8
C26 C27 C28 120.5(2)
C26 C27 H27 119.8
C28 C27 H27 119.8
C27 C28 C23 119.6(2)
C27 C28 H28 120.2
C23 C28 H28 120.2
N1 C29 C30 112.01(17)
N1 C29 H29A 109.2
C30 C29 H29A 109.2
N1 C29 H29B 109.2
C30 C29 H29B 109.2
H29A C29 H29B 107.9
C35 C30 C29 108.82(18)
C35 C30 H30A 109.9
C29 C30 H30A 109.9
C35 C30 H30B 109.9
C29 C30 H30B 109.9
H30A C30 H30B 108.3
N1 C31 C32 111.96(18)
N1 C31 H31A 109.2
C32 C31 H31A 109.2
N1 C31 H31B 109.2
C32 C31 H31B 109.2
H31A C31 H31B 107.9
C35 C32 C31 108.87(17)
C35 C32 H32A 109.9
C31 C32 H32A 109.9
C35 C32 H32B 109.9
C31 C32 H32B 109.9
H32A C32 H32B 108.3
N1 C33 C34 112.20(17)
N1 C33 H33A 109.2
C34 C33 H33A 109.2
N1 C33 H33B 109.2
C34 C33 H33B 109.2
H33A C33 H33B 107.9
C35 C34 C33 108.92(18)
C35 C34 H34A 109.9
C33 C34 H34A 109.9
C35 C34 H34B 109.9
C33 C34 H34B 109.9
H34A C34 H34B 108.3
C30 C35 C32 108.32(19)
C30 C35 C34 107.97(18)
C32 C35 C34 108.10(19)
C30 C35 H35 110.8
C32 C35 H35 110.8
C34 C35 H35 110.8
O1' C1' C2' 123.1(14)
O1' C1' S1' 116.3(13)
C2' C1' S1' 120.6(11)
C1' S1' Ni1 110.6(7)
O2' C8' C9 117.3(15)
O2' C8' S2' 124(2)
C9 C8' S2' 119.0(15)
C8' S2' Ni1 110.0(11)
C15' S3' Ni1 107.4(8)
C15' O3' Ni2 123.5(15)
O3' C15' C16' 123.5(17)
O3' C15' S3' 124.7(17)
C16' C15' S3' 111.7(15)
C17' C16' C21' 118(3)
C17' C16' C15' 121(2)
C21' C16' C15' 117(2)
C16' C17' C18' 118(2)
C16' C17' H17' 121.0
C18' C17' H17' 121.0
C17' C18' C19' 121(2)
C17' C18' H18' 119.5
C19' C18' H18' 119.5
C20' C19' C18' 119(2)
C20' C19' H19' 120.4
C18' C19' H19' 120.4
C19' C20' C21' 119(2)
C19' C20' H20' 120.5
C21' C20' H20' 120.5
C20' C21' C16' 119(2)
C20' C21' H21' 120.3
C16' C21' H21' 120.3
C22' S4' Ni1 107.0(12)
O4' C22' C23 122.8(18)
O4' C22' S4' 121(3)
C23 C22' S4' 116.3(18)
C1' O1' Ni2 127.0(14)
C8' O2' Ni2 119.8(16)
C22' O4' Ni2 126(2)
Cl2 C38 Cl1 112.7(5)
Cl2 C38 H38A 109.1
Cl1 C38 H38A 109.1
Cl2 C38 H38B 109.1
Cl1 C38 H38B 109.1
H38A C38 H38B 107.8

loop_
_geom_bond_atom_site_label_1
_geom_bond_atom_site_label_2
_geom_bond_distance
Ni2 O1' 1.900(18)
Ni2 O4' 1.98(3)
Ni2 O4 2.0112(18)
Ni2 O2 2.0220(15)
Ni2 O3 2.0266(16)
Ni2 O1 2.0565(16)
Ni2 O2' 2.118(17)
Ni2 N1 2.1238(16)
Ni2 O3' 2.181(18)
Ni2 Ni1 2.5746(4)
Ni1 S1' 2.005(7)
Ni1 S2' 2.181(7)
Ni1 S3 2.1878(6)
Ni1 S1 2.2258(7)
Ni1 S4 2.2277(6)
Ni1 S2 2.2328(7)
Ni1 S4' 2.291(6)
Ni1 S3' 2.444(6)
C1 O1 1.251(3)
C1 C2 1.482(3)
C1 S1 1.706(3)
S2 C8 1.721(3)
C8 O2 1.251(3)
C8 C9 1.494(4)
S3 C15 1.706(3)
O3 C15 1.260(3)
C15 C16 1.495(3)
C16 C17 1.383(4)
C16 C21 1.389(4)
C17 C18 1.390(4)
C17 H17 0.9500
C18 C19 1.380(4)
C18 H18 0.9500
C19 C20 1.378(5)
C19 H19 0.9500
C20 C21 1.390(4)
C20 H20 0.9500
C21 H21 0.9500
C22 O4 1.251(3)
C22 C23 1.489(4)
C22 S4 1.718(3)
N1 C33 1.483(3)
N1 C29 1.485(3)
N1 C31 1.493(3)
C2 C7 1.384(6)
C2 C3 1.392(8)
C3 C4 1.381(9)
C3 H3 0.9500
C4 C5 1.385(9)
C4 H4 0.9500
C5 C6 1.393(8)
C5 H5 0.9500
C6 C7 1.385(7)
C6 H6 0.9500
C7 H7 0.9500
C2' C3' 1.398(11)
C2' C7' 1.442(8)
C2' C1' 1.544(16)
C3' C4' 1.377(12)
C3' H3' 0.9500
C4' C5' 1.374(12)
C4' H4' 0.9500
C5' C6' 1.375(10)
C5' H5' 0.9500
C6' C7' 1.384(9)
C6' H6' 0.9500
C7' H7' 0.9500
C9 C10 1.392(3)
C9 C14 1.392(3)
C9 C8' 1.47(3)
C10 C11 1.383(3)
C10 H10 0.9500
C11 C12 1.385(3)
C11 H11 0.9500
C12 C13 1.384(3)
C12 H12 0.9500
C13 C14 1.385(3)
C13 H13 0.9500
C14 H14 0.9500
C23 C24 1.392(3)
C23 C28 1.399(3)
C23 C22' 1.44(3)
C24 C25 1.382(3)
C24 H24 0.9500
C25 C26 1.379(3)
C25 H25 0.9500
C26 C27 1.379(3)
C26 H26 0.9500
C27 C28 1.384(3)
C27 H27 0.9500
C28 H28 0.9500
C29 C30 1.543(3)
C29 H29A 0.9900
C29 H29B 0.9900
C30 C35 1.524(3)
C30 H30A 0.9900
C30 H30B 0.9900
C31 C32 1.536(3)
C31 H31A 0.9900
C31 H31B 0.9900
C32 C35 1.527(3)
C32 H32A 0.9900
C32 H32B 0.9900
C33 C34 1.536(3)
C33 H33A 0.9900
C33 H33B 0.9900
C34 C35 1.530(3)
C34 H34A 0.9900
C34 H34B 0.9900
C35 H35 1.0000
C1' O1' 1.290(14)
C1' S1' 1.748(14)
C8' O2' 1.257(16)
C8' S2' 1.716(16)
S3' C15' 1.704(14)
O3' C15' 1.250(14)
C15' C16' 1.483(17)
C16' C17' 1.377(18)
C16' C21' 1.403(19)
C17' C18' 1.379(18)
C17' H17' 0.9500
C18' C19' 1.380(18)
C18' H18' 0.9500
C19' C20' 1.376(19)
C19' H19' 0.9500
C20' C21' 1.388(18)
C20' H20' 0.9500
C21' H21' 0.9500
S4' C22' 1.712(16)
C22' O4' 1.255(16)
C38 Cl2 1.732(8)
C38 Cl1 1.752(8)
C38 H38A 0.9900
C38 H38B 0.9900
